data_2003628
loop_
_publ_author_name
'Shaw, J. P.'
'Tan, E. W.'
'Blackman, A. G.'

_publ_section_title
;
 Homochiral Methyl
 (<i>S</i>)-2-Benzenesulfonyloxy-4-bromo-4-methylpentanoate
;
_journal_issue 7
_journal_name_full 'Acta Crystallographica Section C'
_journal_page_first 1411
_journal_page_last 1412
_journal_paper_doi 10.1107/S0108270195001818
_journal_volume 51
_journal_year 1995
_chemical_compound_source 'evaporation from hexane/dichloromethane'
_chemical_formula_sum 'C13 H17 Br O5 S'
_chemical_formula_weight 365.24
_chemical_name_systematic
;
methyl (S)-2-benzenesulfonyloxy-4-bromo-4-methylpentanoate
;
_space_group_IT_number 4
_symmetry_cell_setting monoclinic
_symmetry_space_group_name_Hall 'P 2yb'
_symmetry_space_group_name_H-M 'P 1 21 1'
_audit_creation_method SHELXL
_cell_angle_alpha 90.00
_cell_angle_beta 104.89(3)
_cell_angle_gamma 90.00
_cell_formula_units_Z 2
_cell_length_a 10.352(2)
_cell_length_b 7.1190(10)
_cell_length_c 10.652(2)
_cell_measurement_reflns_used 15
_cell_measurement_temperature 130(2)
_cell_measurement_theta_max 17
_cell_measurement_theta_min 12
_cell_volume 758.6(3)
_computing_cell_refinement SHELXTL-Plus
_computing_data_collection 'SHELXTL-Plus (Sheldrick, 1991)'
_computing_data_reduction SHELXTL-Plus
_computing_molecular_graphics 'ORTEP (Johnson, 1965)'
_computing_structure_refinement 'SHELXL93 (Sheldrick, 1993)'
_computing_structure_solution 'SHELXS86 (Sheldrick, 1990)'
_diffrn_ambient_temperature 130(2)
_diffrn_measurement_device 'Nicolet R3M diffractometer'
_diffrn_measurement_method '\w scans'
_diffrn_radiation_monochromator graphite
_diffrn_radiation_source 'fine-focus sealed tube'
_diffrn_radiation_type MoK\a
_diffrn_radiation_wavelength 0.71073
_diffrn_reflns_av_R_equivalents 0.0664
_diffrn_reflns_av_sigmaI/netI 0.0495
_diffrn_reflns_limit_h_max 11
_diffrn_reflns_limit_h_min 0
_diffrn_reflns_limit_k_max 8
_diffrn_reflns_limit_k_min 0
_diffrn_reflns_limit_l_max 12
_diffrn_reflns_limit_l_min -12
_diffrn_reflns_number 1520
_diffrn_reflns_theta_max 25.00
_diffrn_reflns_theta_min 1.98
_diffrn_standards_decay_% 2
_diffrn_standards_interval_count 97
_diffrn_standards_number 3
_exptl_absorpt_coefficient_mu 2.862
_exptl_absorpt_correction_T_max 0.907
_exptl_absorpt_correction_T_min 0.590
_exptl_absorpt_correction_type 'empirical \y scans'
_exptl_crystal_colour colourless
_exptl_crystal_density_diffrn 1.599
_exptl_crystal_description block
_exptl_crystal_F_000 372
_exptl_crystal_size_max 0.7
_exptl_crystal_size_mid 0.6
_exptl_crystal_size_min 0.3
_refine_diff_density_max 0.615
_refine_diff_density_min -0.504
_refine_ls_abs_structure_details 'Flack (1983), \c = 0.01(2)'
_refine_ls_abs_structure_Flack 0.01(2)
_refine_ls_extinction_coef 0
_refine_ls_extinction_method none
_refine_ls_goodness_of_fit_all 1.050
_refine_ls_goodness_of_fit_obs 1.068
_refine_ls_hydrogen_treatment refxyz
_refine_ls_matrix_type full
_refine_ls_number_parameters 184
_refine_ls_number_reflns 1438
_refine_ls_number_restraints 1
_refine_ls_restrained_S_all 1.049
_refine_ls_restrained_S_obs 1.068
_refine_ls_R_factor_all 0.0555
_refine_ls_R_factor_obs 0.0400
_refine_ls_shift/esd_max -0.002
_refine_ls_shift/esd_mean 0.001
_refine_ls_structure_factor_coef Fsqd
_refine_ls_weighting_details 'w=1/[\s^2^(Fo^2^)+(0.0527P)^2^+0.0000P] wh'
_refine_ls_weighting_scheme calc
_refine_ls_wR_factor_all 0.0898
_refine_ls_wR_factor_obs 0.0829
_reflns_number_observed 1214
_reflns_number_total 1438
_reflns_observed_criterion >2sigma(I)
_cod_data_source_file ab1251.cif
_cod_data_source_block tanz
_cod_depositor_comments
;
The following automatic conversions were performed:

'_refine_ls_weighting_scheme' value 'calc
w=1/[\s^2^(Fo^2^)+(0.0527P)^2^+0.0000P] wh' was changed to 'calc'.
New tag '_refine_ls_weighting_details' was created. The value of the
new tag was set to 'w=1/[\s^2^(Fo^2^)+(0.0527P)^2^+0.0000P] wh'.

Automatic conversion script
Id: cif_fix_values 3143 2015-03-26 13:38:13Z robertas 
;
_cod_original_cell_volume 758.6(2)
_cod_original_sg_symbol_H-M 'P 21'
_cod_database_code 2003628

loop_
_symmetry_equiv_pos_as_xyz
'x, y, z'
'-x, y+1/2, -z'

loop_
_atom_site_aniso_label
_atom_site_aniso_U_11
_atom_site_aniso_U_12
_atom_site_aniso_U_13
_atom_site_aniso_U_22
_atom_site_aniso_U_23
_atom_site_aniso_U_33
Br1 0.0348(4) 0.0116(6) 0.0046(3) 0.0679(6) -0.0110(5) 0.0247(3)
S1 0.0204(9) -0.0018(8) 0.0005(7) 0.0189(9) -0.0046(8) 0.0265(8)
O1 0.020(2) -0.001(2) 0.000(2) 0.025(3) -0.002(2) 0.019(2)
O2 0.015(2) 0.006(2) 0.003(2) 0.029(3) 0.005(2) 0.030(2)
O3 0.016(2) 0.000(2) 0.001(2) 0.018(3) 0.000(2) 0.023(2)
O4 0.019(3) -0.006(3) -0.007(2) 0.032(3) 0.003(3) 0.034(3)
O5 0.041(3) -0.004(3) 0.010(2) 0.026(3) -0.008(3) 0.036(3)
C1 0.052(5) -0.002(5) 0.012(4) 0.044(5) 0.007(4) 0.025(4)
C2 0.028(4) -0.002(4) 0.001(3) 0.038(5) 0.003(3) 0.016(3)
C3 0.025(4) 0.001(4) -0.001(3) 0.049(5) -0.005(3) 0.024(3)
C4 0.023(4) -0.004(3) 0.004(3) 0.027(4) -0.003(3) 0.022(3)
C5 0.018(3) -0.001(4) 0.003(2) 0.023(4) -0.001(4) 0.022(3)
C6 0.020(3) 0.000(3) 0.010(2) 0.014(4) 0.007(3) 0.025(3)
C7 0.034(4) -0.005(4) 0.005(3) 0.026(4) -0.001(3) 0.020(3)
C8 0.018(3) -0.003(3) 0.001(3) 0.012(4) 0.002(3) 0.030(3)
C9 0.018(3) -0.006(3) 0.004(3) 0.013(4) 0.002(3) 0.039(4)
C10 0.027(4) -0.009(4) -0.012(3) 0.024(4) 0.013(4) 0.046(5)
C11 0.051(5) -0.012(4) 0.005(4) 0.031(5) 0.002(4) 0.024(4)
C12 0.047(5) -0.008(4) 0.015(4) 0.025(5) 0.003(4) 0.037(4)
C13 0.029(4) 0.000(3) 0.007(3) 0.018(4) 0.008(3) 0.032(4)

loop_
_atom_site_label
_atom_site_occupancy
_atom_site_fract_x
_atom_site_fract_y
_atom_site_fract_z
_atom_site_U_iso_or_equiv
_atom_site_thermal_displace_type
_atom_site_calc_flag
_atom_site_refinement_flags
_atom_site_type_symbol
Br1 1 0.89489(7) 0.15280(14) 0.55164(6) 0.0430(3) Uani d . Br
S1 1 0.5895(2) -0.0750(2) 0.8244(2) 0.0229(4) Uani d . S
O1 1 0.7964(4) 0.2711(7) 1.0333(4) 0.0222(11) Uani d . O
O2 1 0.9771(4) 0.1211(7) 1.0025(4) 0.0251(12) Uani d . O
O3 1 0.6447(4) 0.1306(7) 0.8099(4) 0.0198(10) Uani d . O
O4 1 0.4485(4) -0.0553(8) 0.7762(5) 0.0307(13) Uani d . O
O5 1 0.6600(5) -0.2061(8) 0.7659(5) 0.0343(13) Uani d . O
C1 1 0.7813(8) 0.5164(13) 0.5454(7) 0.040(2) Uani d . C
H1A 1 0.7829(51) 0.5041(16) 0.4560(15) 0.060 Uiso calc R H
H1B 1 0.8641(25) 0.5697(32) 0.5943(31) 0.060 Uiso calc R H
H1C 1 0.7087(28) 0.5970(25) 0.5513(45) 0.060 Uiso calc R H
C2 1 0.7624(7) 0.3239(12) 0.6000(6) 0.028(2) Uani d . C
C3 1 0.6267(6) 0.2451(12) 0.5387(6) 0.034(2) Uani d . C
H3A 1 0.6105(22) 0.2491(66) 0.4459(6) 0.051 Uiso calc R H
H3B 1 0.5601(7) 0.3184(44) 0.5647(40) 0.051 Uiso calc R H
H3C 1 0.6224(17) 0.1174(25) 0.5662(38) 0.051 Uiso calc R H
C4 1 0.7995(7) 0.3369(11) 0.7479(6) 0.024(2) Uani d . C
H4A 1 0.8912(7) 0.3805(11) 0.7764(6) 0.029 Uiso calc R H
H4B 1 0.7435(7) 0.4322(11) 0.7723(6) 0.029 Uiso calc R H
C5 1 0.7873(5) 0.1597(13) 0.8217(5) 0.0212(13) Uani d . C
H5 1 0.8227(5) 0.0534(13) 0.7824(5) 0.025 Uiso calc R H
C6 1 0.8659(6) 0.1800(11) 0.9635(5) 0.0189(14) Uani d . C
C7 1 0.8637(7) 0.2963(12) 1.1696(6) 0.027(2) Uani d . C
H7A 1 0.8039(16) 0.3552(54) 1.2132(10) 0.040 Uiso calc R H
H7B 1 0.9411(25) 0.3742(49) 1.1774(6) 0.040 Uiso calc R H
H7C 1 0.8908(36) 0.1762(13) 1.2085(11) 0.040 Uiso calc R H
C8 1 0.6309(6) -0.1103(9) 0.9921(6) 0.021(2) Uani d . C
C9 1 0.7515(6) -0.1997(10) 1.0527(7) 0.024(2) Uani d . C
H9 1 0.8071(6) -0.2488(10) 1.0048(7) 0.029 Uiso calc R H
C10 1 0.7843(7) -0.2118(12) 1.1874(7) 0.037(2) Uani d . C
H10 1 0.8639(7) -0.2692(12) 1.2310(7) 0.044 Uiso calc R H
C11 1 0.7013(8) -0.1408(11) 1.2567(7) 0.036(2) Uani d . C
H11 1 0.7257(8) -0.1499(11) 1.3468(7) 0.043 Uiso calc R H
C12 1 0.5830(8) -0.0564(12) 1.1960(7) 0.035(2) Uani d . C
H12 1 0.5274(8) -0.0094(12) 1.2447(7) 0.042 Uiso calc R H
C13 1 0.5467(7) -0.0415(10) 1.0631(6) 0.026(2) Uani d . C
H13 1 0.4660(7) 0.0145(10) 1.0211(6) 0.032 Uiso calc R H

loop_
_atom_type_symbol
_atom_type_description
_atom_type_scat_source
_atom_type_scat_dispersion_real
_atom_type_scat_dispersion_imag
C C 'International Tables Vol C Tables 4.2.6.8 and 6.1.1.4' 0.0033 0.001
H H 'International Tables Vol C Tables 4.2.6.8 and 6.1.1.4' 0.0000 0.000
O O 'International Tables Vol C Tables 4.2.6.8 and 6.1.1.4' 0.0106 0.006
S S 'International Tables Vol C Tables 4.2.6.8 and 6.1.1.4' 0.1246 0.123
Br Br 'International Tables Vol C Tables 4.2.6.8 and 6.1.1.4' -0.2901 2.

loop_
_geom_angle_atom_site_label_1
_geom_angle_atom_site_label_2
_geom_angle_atom_site_label_3
_geom_angle
_geom_angle_publ_flag
O5 S1 O4 120.0(3) yes
O5 S1 O3 108.8(3) yes
O4 S1 O3 103.6(3) yes
O5 S1 C8 109.6(3) yes
O4 S1 C8 110.0(3) yes
O3 S1 C8 103.4(3) yes
C6 O1 C7 115.4(5) yes
C5 O3 S1 120.0(5) yes
C3 C2 C1 111.7(6) yes
C3 C2 C4 115.6(6) yes
C1 C2 C4 108.5(6) yes
C3 C2 Br1 106.8(5) yes
C1 C2 Br1 106.7(5) yes
C4 C2 Br1 107.2(5) yes
C5 C4 C2 117.1(6) yes
O3 C5 C4 106.9(5) yes
O3 C5 C6 111.6(4) yes
C4 C5 C6 110.0(6) yes
O2 C6 O1 126.1(5) yes
O2 C6 C5 122.1(6) yes
O1 C6 C5 111.8(5) yes
C13 C8 C9 121.4(6) yes
C13 C8 S1 119.1(5) yes
C9 C8 S1 119.5(5) yes
C10 C9 C8 117.1(7) yes
C11 C10 C9 121.0(7) yes
C10 C11 C12 121.2(7) yes
C11 C12 C13 119.7(8) yes
C12 C13 C8 119.5(7) yes

loop_
_geom_bond_atom_site_label_1
_geom_bond_atom_site_label_2
_geom_bond_distance
_geom_bond_publ_flag
Br1 C2 1.999(8) yes
S1 O5 1.424(5) yes
S1 O4 1.424(5) yes
S1 O3 1.593(5) yes
S1 C8 1.745(6) yes
O1 C6 1.329(8) yes
O1 C7 1.452(7) yes
O2 C6 1.195(7) yes
O3 C5 1.464(6) yes
C1 C2 1.521(12) yes
C2 C3 1.497(9) yes
C2 C4 1.526(9) yes
C4 C5 1.509(11) yes
C5 C6 1.527(7) yes
C8 C13 1.383(9) yes
C8 C9 1.402(9) yes
C9 C10 1.390(9) yes
C10 C11 1.365(11) yes
C11 C12 1.368(11) yes
C12 C13 1.372(10) yes

loop_
_cod_related_entry_id
_cod_related_entry_database
_cod_related_entry_code
1 ChemSpider 21187286
